data_7225242
loop_
_publ_author_name
'Wojciechowski, Jonathan P.'
'Martin, Adam D.'
'Bhadbhade, Mohan'
'Webb, James E. A.'
'Thordarson, Pall'

_publ_section_title
;
 Halogen bonding influences perylene-core twists in non-core substituted
 perylene tetraesters
;
_journal_issue 24
_journal_name_full CrystEngComm
_journal_page_first 4513
_journal_paper_doi 10.1039/C6CE00929H
_journal_volume 18
_journal_year 2016
_chemical_formula_moiety 'C32 H28 O8, C2 Cl2'
_chemical_formula_sum 'C34 H28 Cl2 O8'
_chemical_formula_weight 635.46
_space_group_crystal_system monoclinic
_space_group_IT_number 15
_space_group_name_Hall '-C 2yc'
_space_group_name_H-M_alt 'C 1 2/c 1'
_symmetry_space_group_name_Hall '-C 2yc'
_symmetry_space_group_name_H-M 'C 1 2/c 1'
_atom_sites_solution_hydrogens geom
_audit_creation_date 2015-10-13
_audit_creation_method
;
Olex2 1.2
(compiled 2015.09.30 svn.r3233 for OlexSys, GUI svn.r5103)
;
_audit_update_record
;
2016-03-14 deposited with the CCDC.
2016-05-13 downloaded from the CCDC.
;
_cell_angle_alpha 90
_cell_angle_beta 101.83(3)
_cell_angle_gamma 90
_cell_formula_units_Z 4
_cell_length_a 26.689(5)
_cell_length_b 15.869(3)
_cell_length_c 7.1690(14)
_cell_measurement_temperature 100
_cell_volume 2971.8(10)
_computing_molecular_graphics 'Olex2 (Dolomanov et al., 2009)'
_computing_publication_material 'Olex2 (Dolomanov et al., 2009)'
_computing_structure_refinement 'ShelXL (Sheldrick, 2015)'
_computing_structure_solution 'olex2.solve (Bourhis et al., 2015)'
_diffrn_ambient_temperature 100
_diffrn_measured_fraction_theta_full 0.993
_diffrn_measured_fraction_theta_max 0.984
_diffrn_measurement_device_type 'Australian Synchrotron'
_diffrn_measurement_method '\w scans'
_diffrn_radiation_monochromator graphite
_diffrn_radiation_type MoK\a
_diffrn_radiation_wavelength 0.71073
_diffrn_reflns_av_R_equivalents 0.1190
_diffrn_reflns_av_unetI/netI 0.0615
_diffrn_reflns_Laue_measured_fraction_full 0.993
_diffrn_reflns_Laue_measured_fraction_max 0.984
_diffrn_reflns_limit_h_max 37
_diffrn_reflns_limit_h_min -37
_diffrn_reflns_limit_k_max 22
_diffrn_reflns_limit_k_min -22
_diffrn_reflns_limit_l_max 10
_diffrn_reflns_limit_l_min -10
_diffrn_reflns_number 28750
_diffrn_reflns_point_group_measured_fraction_full 0.993
_diffrn_reflns_point_group_measured_fraction_max 0.984
_diffrn_reflns_theta_full 26.000
_diffrn_reflns_theta_max 30.258
_diffrn_reflns_theta_min 1.559
_diffrn_standards_number 0
_exptl_absorpt_coefficient_mu 0.272
_exptl_absorpt_correction_type none
_exptl_crystal_colour orange
_exptl_crystal_colour_primary orange
_exptl_crystal_density_diffrn 1.420
_exptl_crystal_description plate
_exptl_crystal_F_000 1320
_exptl_crystal_size_max 0.02
_exptl_crystal_size_mid 0.02
_exptl_crystal_size_min 0.015
_refine_diff_density_max 0.361
_refine_diff_density_min -1.014
_refine_diff_density_rms 0.108
_refine_ls_extinction_method none
_refine_ls_goodness_of_fit_ref 1.768
_refine_ls_hydrogen_treatment constr
_refine_ls_matrix_type full
_refine_ls_number_parameters 213
_refine_ls_number_reflns 4368
_refine_ls_number_restraints 12
_refine_ls_restrained_S_all 1.842
_refine_ls_R_factor_all 0.1024
_refine_ls_R_factor_gt 0.0884
_refine_ls_shift/su_max 0.000
_refine_ls_shift/su_mean 0.000
_refine_ls_structure_factor_coef Fsqd
_refine_ls_weighting_details 'w=1/[\s^2^(Fo^2^)+(0.1000P)^2^] where P=(Fo^2^+2Fc^2^)/3'
_refine_ls_weighting_scheme calc
_refine_ls_wR_factor_gt 0.2488
_refine_ls_wR_factor_ref 0.2597
_reflns_Friedel_coverage 0.000
_reflns_number_gt 3590
_reflns_number_total 4368
_reflns_threshold_expression 'I > 2\s(I)'
_cod_data_source_file c6ce00929h2.cif
_cod_data_source_block jono_3
_cod_depositor_comments 'Adding full bibliography for 7225240--7225243.cif.'
_cod_original_cell_volume 2971.7(11)
_cod_database_code 7225242
_shelx_space_group_comment
;
The symmetry employed for this shelxl refinement is uniquely defined
by the following loop, which should always be used as a source of
symmetry information in preference to the above space-group names.
They are only intended as comments.
;
_olex2_refinement_description
;
1. Fixed Uiso
 At 1.2 times of:
  All C(H) groups, All C(H,H) groups
 At 1.5 times of:
  All C(H,H,H) groups
2. Restrained distances
 Cl1_$2-C4AA
 2.68 with sigma of 0.02
 Cl1-C4AA
 1.78 with sigma of 0.02
 C4AA_$1-C1_$1
 1.5 with sigma of 0.02
 Cl0A_$2-C4AA = Cl1-C1_$3 = Cl1_$3-C4AA_$3
 1.78 with sigma of 0.02
 C4AA-Cl0A
 2.68 with sigma of 0.02
 Cl1-C4AA_$3
 2.68 with sigma of 0.02
 C1_$1-Cl1_$1
 2.68 with sigma of 0.02
 C6AA-C1_$3 \\sim C6AA-C4AA \\sim C4AA-C1
 with sigma of 0.02
3. Rigid bond restraints
 Cl1, C4AA, Cl1
 with sigma for 1-2 distances of 0.01 and sigma for 1-3 distances of 0.01
4. Others
 Fixed Sof: Cl1(0.5) C4AA(0.5) Cl0A(0.5) C1(0.25) C6AA(0.25)
5.a Secondary CH2 refined with riding coordinates:
 C5AA(H5AA,H5AB), C15(H15A,H15B)
5.b Aromatic/amide H refined with riding coordinates:
 C0AA(H0AA), C3AA(H3AA), C5(H5), C2AA(H2AA)
5.c Idealised Me refined as rotating group:
 C13(H13A,H13B,H13C), C16(H16A,H16B,H16C)
;
_shelx_shelxl_version_number 2014/7
_olex2_submission_special_instructions 'No special instructions were received'

loop_
_space_group_symop_operation_xyz
'x, y, z'
'-x, y, -z+1/2'
'x+1/2, y+1/2, z'
'-x+1/2, y+1/2, -z+1/2'
'-x, -y, -z'
'x, -y, z-1/2'
'-x+1/2, -y+1/2, -z'
'x+1/2, -y+1/2, z-1/2'

loop_
_atom_site_label
_atom_site_type_symbol
_atom_site_fract_x
_atom_site_fract_y
_atom_site_fract_z
_atom_site_U_iso_or_equiv
_atom_site_adp_type
_atom_site_occupancy
_atom_site_site_symmetry_order
_atom_site_calc_flag
_atom_site_refinement_flags_posn
_atom_site_refinement_flags_adp
_atom_site_refinement_flags_occupancy
O1 O 0.69765(6) 0.84155(10) 1.0788(2) 0.0303(4) Uani 1 1 d . . .
O2 O 0.71089(5) 0.92526(9) 0.8399(2) 0.0276(3) Uani 1 1 d . . .
O3 O 0.62777(6) 0.67832(10) 0.9774(2) 0.0345(4) Uani 1 1 d . . .
O4 O 0.63328(6) 0.77020(9) 0.7422(2) 0.0281(3) Uani 1 1 d . . .
C0AA C 0.59044(7) 1.07401(12) 0.9318(3) 0.0239(4) Uani 1 1 d . . .
H0AA H 0.5920 1.1334 0.9177 0.029 Uiso 1 1 calc R . .
C3AA C 0.63294(7) 1.02503(13) 0.9159(3) 0.0244(4) Uani 1 1 d . . .
H3AA H 0.6628 1.0518 0.8919 0.029 Uiso 1 1 calc R . .
C1AA C 0.63227(7) 0.93890(12) 0.9346(3) 0.0235(4) Uani 1 1 d . . .
C4 C 0.58059(8) 0.80767(12) 0.9547(3) 0.0248(4) Uani 1 1 d . . .
C5 C 0.53644(8) 0.77257(12) 0.9909(3) 0.0266(4) Uani 1 1 d . . .
H5 H 0.5339 0.7130 0.9985 0.032 Uiso 1 1 calc R . .
C2AA C 0.49533(8) 0.82238(12) 1.0167(3) 0.0264(4) Uani 1 1 d . . .
H2AA H 0.4653 0.7961 1.0409 0.032 Uiso 1 1 calc R . .
C7 C 0.49738(7) 0.90950(12) 1.0076(2) 0.0219(4) Uani 1 1 d . . .
C8 C 0.54632(7) 1.03793(12) 0.9673(2) 0.0216(4) Uani 1 1 d . . .
C9 C 0.54335(7) 0.94798(12) 0.9761(2) 0.0217(4) Uani 1 1 d . . .
C10 C 0.58645(7) 0.89707(12) 0.9548(3) 0.0222(4) Uani 1 1 d . . .
C11 C 0.68278(7) 0.89477(12) 0.9595(3) 0.0244(4) Uani 1 1 d . . .
C5AA C 0.76311(8) 0.89423(14) 0.8650(3) 0.0306(4) Uani 1 1 d . . .
H5AA H 0.7632 0.8338 0.8309 0.037 Uiso 1 1 calc R . .
H5AB H 0.7813 0.9010 0.9991 0.037 Uiso 1 1 calc R . .
C13 C 0.78867(9) 0.94567(16) 0.7352(4) 0.0399(6) Uani 1 1 d . . .
H13A H 0.7699 0.9391 0.6033 0.060 Uiso 1 1 calc GR . .
H13B H 0.8240 0.9263 0.7457 0.060 Uiso 1 1 calc GR . .
H13C H 0.7887 1.0052 0.7718 0.060 Uiso 1 1 calc GR . .
C14 C 0.61708(8) 0.74566(12) 0.8993(3) 0.0270(4) Uani 1 1 d . . .
C15 C 0.67063(9) 0.71525(13) 0.6807(3) 0.0332(5) Uani 1 1 d . . .
H15A H 0.6578 0.6566 0.6675 0.040 Uiso 1 1 calc R . .
H15B H 0.7033 0.7161 0.7754 0.040 Uiso 1 1 calc R . .
C16 C 0.67850(11) 0.74762(17) 0.4928(4) 0.0461(7) Uani 1 1 d . . .
H16A H 0.6468 0.7408 0.3970 0.069 Uiso 1 1 calc GR . .
H16B H 0.7061 0.7158 0.4536 0.069 Uiso 1 1 calc GR . .
H16C H 0.6878 0.8074 0.5047 0.069 Uiso 1 1 calc GR . .
Cl1 Cl 0.56511(15) 0.4085(2) 0.9066(6) 0.1154(13) Uani 0.5 1 d D U P
C4AA C 0.5664(5) 0.5072(6) 0.7500(14) 0.108(3) Uiso 0.5 1 d D U P
Cl0A Cl 0.55498(13) 0.4126(2) 1.0463(8) 0.1273(15) Uani 0.5 1 d D . P
C1 C 0.5716(7) 0.4985(9) 0.5673(16) 0.082(5) Uiso 0.25 1 d D . P
C6AA C 0.5429(11) 0.5046(17) 0.892(2) 0.126(8) Uiso 0.25 1 d D . P

loop_
_atom_site_aniso_label
_atom_site_aniso_U_11
_atom_site_aniso_U_22
_atom_site_aniso_U_33
_atom_site_aniso_U_23
_atom_site_aniso_U_13
_atom_site_aniso_U_12
O1 0.0312(8) 0.0356(8) 0.0250(7) 0.0062(6) 0.0081(6) 0.0062(6)
O2 0.0262(7) 0.0339(7) 0.0248(7) 0.0038(6) 0.0104(5) 0.0061(5)
O3 0.0373(9) 0.0298(8) 0.0393(9) 0.0089(6) 0.0147(7) 0.0104(6)
O4 0.0344(8) 0.0269(7) 0.0256(7) 0.0010(5) 0.0121(6) 0.0103(5)
C0AA 0.0266(9) 0.0259(9) 0.0201(9) -0.0026(7) 0.0065(7) 0.0012(7)
C3AA 0.0243(9) 0.0302(9) 0.0196(8) -0.0032(7) 0.0069(7) 0.0003(7)
C1AA 0.0252(9) 0.0295(9) 0.0168(8) -0.0010(7) 0.0064(6) 0.0031(7)
C4 0.0273(9) 0.0272(9) 0.0208(8) 0.0010(7) 0.0071(7) 0.0050(7)
C5 0.0303(10) 0.0242(8) 0.0269(9) 0.0009(7) 0.0097(7) 0.0027(7)
C2AA 0.0272(9) 0.0269(9) 0.0267(9) -0.0004(7) 0.0090(7) 0.0008(7)
C7 0.0244(9) 0.0262(9) 0.0162(8) -0.0008(7) 0.0064(6) 0.0026(7)
C8 0.0260(9) 0.0260(8) 0.0136(8) -0.0015(6) 0.0058(6) 0.0029(7)
C9 0.0262(9) 0.0264(9) 0.0129(8) -0.0007(6) 0.0053(6) 0.0030(7)
C10 0.0269(9) 0.0262(9) 0.0145(8) 0.0001(6) 0.0065(6) 0.0033(7)
C11 0.0273(9) 0.0288(9) 0.0185(8) -0.0012(7) 0.0078(6) 0.0028(7)
C5AA 0.0277(10) 0.0336(10) 0.0333(11) 0.0036(8) 0.0131(8) 0.0067(7)
C13 0.0372(12) 0.0398(12) 0.0484(14) 0.0118(10) 0.0222(10) 0.0090(9)
C14 0.0305(9) 0.0260(9) 0.0256(9) 0.0012(7) 0.0083(7) 0.0042(7)
C15 0.0392(12) 0.0286(10) 0.0352(11) -0.0012(8) 0.0154(9) 0.0112(8)
C16 0.0603(16) 0.0434(13) 0.0419(14) 0.0016(10) 0.0276(12) 0.0205(12)
Cl1 0.099(2) 0.0792(16) 0.154(3) -0.010(2) -0.006(2) 0.0155(14)
Cl0A 0.0845(19) 0.0708(16) 0.208(5) 0.021(2) -0.014(3) 0.0085(13)

loop_
_atom_type_symbol
_atom_type_description
_atom_type_scat_dispersion_real
_atom_type_scat_dispersion_imag
_atom_type_scat_source
C C 0.0033 0.0016 'International Tables Vol C Tables 4.2.6.8 and 6.1.1.4'
H H 0.0000 0.0000 'International Tables Vol C Tables 4.2.6.8 and 6.1.1.4'
Cl Cl 0.1484 0.1585 'International Tables Vol C Tables 4.2.6.8 and 6.1.1.4'
O O 0.0106 0.0060 'International Tables Vol C Tables 4.2.6.8 and 6.1.1.4'

loop_
_geom_angle_atom_site_label_1
_geom_angle_atom_site_label_2
_geom_angle_atom_site_label_3
_geom_angle
_geom_angle_site_symmetry_1
_geom_angle_site_symmetry_3
C11 O2 C5AA 116.55(15) . .
C14 O4 C15 115.91(15) . .
C3AA C0AA H0AA 119.3 . .
C8 C0AA H0AA 119.3 . .
C8 C0AA C3AA 121.45(18) . .
C0AA C3AA H3AA 119.4 . .
C1AA C3AA C0AA 121.19(18) . .
C1AA C3AA H3AA 119.4 . .
C3AA C1AA C10 120.14(17) . .
C3AA C1AA C11 116.59(17) . .
C10 C1AA C11 122.73(17) . .
C5 C4 C10 120.04(17) . .
C5 C4 C14 114.44(18) . .
C10 C4 C14 125.26(17) . .
C4 C5 H5 119.2 . .
C4 C5 C2AA 121.54(18) . .
C2AA C5 H5 119.2 . .
C5 C2AA H2AA 119.4 . .
C7 C2AA C5 121.29(18) . .
C7 C2AA H2AA 119.4 . .
C2AA C7 C8 121.25(17) . 5_677
C2AA C7 C9 118.50(17) . .
C9 C7 C8 120.24(17) . 5_677
C0AA C8 C7 120.95(17) . 5_677
C0AA C8 C9 118.62(16) . .
C9 C8 C7 120.42(17) . 5_677
C7 C9 C8 119.33(16) . .
C7 C9 C10 120.50(17) . .
C8 C9 C10 120.16(17) . .
C1AA C10 C4 124.02(17) . .
C1AA C10 C9 118.07(17) . .
C4 C10 C9 117.92(17) . .
O1 C11 O2 123.98(18) . .
O1 C11 C1AA 124.60(17) . .
O2 C11 C1AA 111.31(16) . .
O2 C5AA H5AA 110.4 . .
O2 C5AA H5AB 110.4 . .
O2 C5AA C13 106.55(17) . .
H5AA C5AA H5AB 108.6 . .
C13 C5AA H5AA 110.4 . .
C13 C5AA H5AB 110.4 . .
C5AA C13 H13A 109.5 . .
C5AA C13 H13B 109.5 . .
C5AA C13 H13C 109.5 . .
H13A C13 H13B 109.5 . .
H13A C13 H13C 109.5 . .
H13B C13 H13C 109.5 . .
O3 C14 O4 123.82(18) . .
O3 C14 C4 124.17(18) . .
O4 C14 C4 111.78(16) . .
O4 C15 H15A 110.3 . .
O4 C15 H15B 110.3 . .
O4 C15 C16 107.30(17) . .
H15A C15 H15B 108.5 . .
C16 C15 H15A 110.3 . .
C16 C15 H15B 110.3 . .
C15 C16 H16A 109.5 . .
C15 C16 H16B 109.5 . .
C15 C16 H16C 109.5 . .
H16A C16 H16B 109.5 . .
H16A C16 H16C 109.5 . .
H16B C16 H16C 109.5 . .
Cl0A Cl1 C4AA 121.4(5) . .
Cl0A Cl1 C1 52.6(5) . 6_566
Cl0A Cl1 C6AA 81.2(6) . .
C1 Cl1 C4AA 72.9(5) 6_566 .
C6AA Cl1 C4AA 41.8(6) . .
C6AA Cl1 C1 44.3(6) . 6_566
Cl0A C4AA Cl1 164.4(7) 6_565 .
C1 C4AA Cl1 119.8(9) . .
C1 C4AA Cl0A 50.2(7) . 6_565
C6AA C4AA Cl1 56.7(12) . .
C6AA C4AA Cl0A 126.2(14) . 6_565
C6AA C4AA C1 156.3(19) . .
Cl1 Cl0A C4AA 135.2(5) . 6_566
Cl1 Cl0A C1 91.5(6) . 6_566
Cl1 Cl0A C6AA 62.4(7) . .
C1 Cl0A C4AA 44.7(4) 6_566 6_566
C1 Cl0A C6AA 46.2(8) 6_566 .
C6AA Cl0A C4AA 84.9(7) . 6_566
C4AA C1 Cl1 120.3(10) . 6_565
C4AA C1 Cl0A 85.0(9) . 6_565
Cl0A C1 Cl1 36.0(3) 6_565 6_565
C6AA C1 Cl1 58.8(13) 6_565 6_565
C6AA C1 C4AA 140(2) 6_565 .
C6AA C1 Cl0A 80.6(14) 6_565 6_565
Cl1 C6AA Cl0A 36.4(6) . .
C4AA C6AA Cl1 81.5(14) . .
C4AA C6AA Cl0A 116.6(18) . .
C4AA C6AA C1 118(2) . 6_566
C1 C6AA Cl1 76.9(13) 6_566 .
C1 C6AA Cl0A 53.2(10) 6_566 .

loop_
_geom_bond_atom_site_label_1
_geom_bond_atom_site_label_2
_geom_bond_distance
_geom_bond_site_symmetry_2
O1 C11 1.210(2) .
O2 C11 1.340(2) .
O2 C5AA 1.454(2) .
O3 C14 1.213(2) .
O4 C14 1.344(2) .
O4 C15 1.459(2) .
C0AA H0AA 0.9500 .
C0AA C3AA 1.399(3) .
C0AA C8 1.379(3) .
C3AA H3AA 0.9500 .
C3AA C1AA 1.374(3) .
C1AA C10 1.425(3) .
C1AA C11 1.497(3) .
C4 C5 1.375(3) .
C4 C10 1.427(3) .
C4 C14 1.494(3) .
C5 H5 0.9500 .
C5 C2AA 1.395(3) .
C2AA H2AA 0.9500 .
C2AA C7 1.386(3) .
C7 C8 1.475(3) 5_677
C7 C9 1.429(3) .
C8 C7 1.475(3) 5_677
C8 C9 1.432(3) .
C9 C10 1.439(3) .
C5AA H5AA 0.9900 .
C5AA H5AB 0.9900 .
C5AA C13 1.502(3) .
C13 H13A 0.9800 .
C13 H13B 0.9800 .
C13 H13C 0.9800 .
C15 H15A 0.9900 .
C15 H15B 0.9900 .
C15 C16 1.496(3) .
C16 H16A 0.9800 .
C16 H16B 0.9800 .
C16 H16C 0.9800 .
Cl1 C4AA 1.932(8) .
Cl1 Cl0A 1.092(5) .
Cl1 C1 1.858(12) 6_566
Cl1 C6AA 1.63(3) .
C4AA Cl0A 1.913(8) 6_565
C4AA C1 1.352(11) .
C4AA C6AA 1.302(16) .
Cl0A C4AA 1.913(8) 6_566
Cl0A C1 1.476(15) 6_566
Cl0A C6AA 1.82(2) .
C1 Cl1 1.858(12) 6_565
C1 Cl0A 1.476(15) 6_565
C1 C6AA 1.332(17) 6_565
C6AA C1 1.332(17) 6_566

loop_
_geom_torsion_atom_site_label_1
_geom_torsion_atom_site_label_2
_geom_torsion_atom_site_label_3
_geom_torsion_atom_site_label_4
_geom_torsion
_geom_torsion_site_symmetry_1
_geom_torsion_site_symmetry_4
C0AA C3AA C1AA C10 5.2(3) . .
C0AA C3AA C1AA C11 -166.53(17) . .
C0AA C8 C9 C7 -178.31(16) . .
C0AA C8 C9 C10 2.2(2) . .
C3AA C0AA C8 C7 177.19(16) . 5_677
C3AA C0AA C8 C9 -3.9(3) . .
C3AA C1AA C10 C4 173.10(18) . .
C3AA C1AA C10 C9 -6.7(3) . .
C3AA C1AA C11 O1 132.8(2) . .
C3AA C1AA C11 O2 -43.5(2) . .
C4 C5 C2AA C7 -0.3(3) . .
C5 C4 C10 C1AA 174.57(17) . .
C5 C4 C10 C9 -5.6(3) . .
C5 C4 C14 O3 -43.4(3) . .
C5 C4 C14 O4 131.23(19) . .
C5 C2AA C7 C8 179.29(17) . 5_677
C5 C2AA C7 C9 -1.7(3) . .
C2AA C7 C9 C8 -179.64(17) . .
C2AA C7 C9 C10 -0.1(3) . .
C7 C8 C9 C7 0.6(3) 5_677 .
C7 C8 C9 C10 -178.92(15) 5_677 .
C7 C9 C10 C1AA -176.46(15) . .
C7 C9 C10 C4 3.7(2) . .
C8 C0AA C3AA C1AA 0.2(3) . .
C8 C7 C9 C8 -0.6(3) 5_677 .
C8 C7 C9 C10 178.92(15) 5_677 .
C8 C9 C10 C1AA 3.0(2) . .
C8 C9 C10 C4 -176.81(16) . .
C10 C1AA C11 O1 -38.7(3) . .
C10 C1AA C11 O2 144.95(18) . .
C10 C4 C5 C2AA 4.0(3) . .
C10 C4 C14 O3 142.5(2) . .
C10 C4 C14 O4 -42.9(3) . .
C11 O2 C5AA C13 -172.32(18) . .
C11 C1AA C10 C4 -15.6(3) . .
C11 C1AA C10 C9 164.52(17) . .
C5AA O2 C11 O1 -3.1(3) . .
C5AA O2 C11 C1AA 173.23(17) . .
C14 O4 C15 C16 173.1(2) . .
C14 C4 C5 C2AA -170.42(18) . .
C14 C4 C10 C1AA -11.7(3) . .
C14 C4 C10 C9 168.17(17) . .
C15 O4 C14 O3 -7.5(3) . .
C15 O4 C14 C4 177.76(17) . .
Cl1 C4AA C1 Cl1 172.6(9) . 6_565
Cl1 C4AA C1 Cl0A 165.4(9) . 6_565
Cl1 C4AA C1 C6AA 96(3) . 6_565
Cl1 C4AA C6AA Cl0A 10.1(9) . .
Cl1 C4AA C6AA C1 70(2) . 6_566
Cl1 Cl0A C6AA C4AA -17.0(15) . .
Cl1 Cl0A C6AA C1 -122.7(15) . 6_566
C4AA Cl1 Cl0A C4AA -36.3(7) . 6_566
C4AA Cl1 Cl0A C1 -25.6(9) . 6_566
C4AA Cl1 Cl0A C6AA 11.9(11) . .
C4AA Cl1 C6AA Cl0A -164.7(14) . .
C4AA Cl1 C6AA C1 -121(2) . 6_566
C4AA Cl0A C6AA Cl1 148.2(7) 6_566 .
C4AA Cl0A C6AA C4AA 131(2) 6_566 .
C4AA Cl0A C6AA C1 25.5(13) 6_566 6_566
Cl0A Cl1 C6AA C4AA 164.7(14) . .
Cl0A Cl1 C6AA C1 43.8(12) . 6_566
Cl0A C4AA C1 Cl1 7.2(7) 6_565 6_565
Cl0A C4AA C1 C6AA -69(2) 6_565 6_565
Cl0A C4AA C6AA Cl1 161.4(10) 6_565 .
Cl0A C4AA C6AA Cl0A 171.4(9) 6_565 .
Cl0A C4AA C6AA C1 -128.2(18) 6_565 6_566
C1 Cl1 Cl0A C4AA -10.7(9) 6_566 6_566
C1 Cl1 Cl0A C6AA 37.5(11) 6_566 .
C1 Cl1 C6AA C4AA 121(2) 6_566 .
C1 Cl1 C6AA Cl0A -43.8(12) 6_566 .
C1 C4AA C6AA Cl1 89(4) . .
C1 C4AA C6AA Cl0A 99(4) . .
C1 C4AA C6AA C1 159(2) . 6_566
C1 Cl0A C6AA Cl1 122.7(15) 6_566 .
C1 Cl0A C6AA C4AA 106(2) 6_566 .
C6AA Cl1 Cl0A C4AA -48.1(12) . 6_566
C6AA Cl1 Cl0A C1 -37.5(11) . 6_566
C6AA C4AA C1 Cl1 98(4) . 6_565
C6AA C4AA C1 Cl0A 91(4) . 6_565
C6AA C4AA C1 C6AA 22(6) . 6_565
